data_4070339
loop_
_publ_author_name
'Johnson, Kevin R. D.'
'Hayes, Paul G.'

_publ_section_title
;
 Synthesis and Reactivity of Dialkyl Lutetium Complexes Supported by a
 Novel Bis(phosphinimine)carbazole Pincer Ligand
;
_journal_issue 21
_journal_name_full Organometallics
_journal_page_first 6352
_journal_paper_doi 10.1021/om900731x
_journal_volume 28
_journal_year 2009
_chemical_formula_sum 'C64 H70 Lu N3 O P2 Si'
_chemical_formula_weight 1162.23
_chemical_name_systematic
;

 ?

;
_space_group_IT_number 14
_symmetry_cell_setting monoclinic
_symmetry_space_group_name_Hall '-P 2yn'
_symmetry_space_group_name_H-M 'P 1 21/n 1'
_atom_sites_solution_hydrogens geom
_atom_sites_solution_primary direct
_atom_sites_solution_secondary difmap
_audit_creation_method SHELXL-97
_cell_angle_alpha 90.00
_cell_angle_beta 99.461(2)
_cell_angle_gamma 90.00
_cell_formula_units_Z 4
_cell_length_a 10.7680(13)
_cell_length_b 21.278(3)
_cell_length_c 26.917(3)
_cell_measurement_reflns_used 8542
_cell_measurement_temperature 173(2)
_cell_measurement_theta_max 0
_cell_measurement_theta_min 0
_cell_volume 6083.4(13)
_computing_cell_refinement 'Bruker SMART'
_computing_data_collection 'Bruker SMART'
_computing_data_reduction 'Bruker SAINT'
_computing_molecular_graphics 'Bruker SHELXTL'
_computing_publication_material 'Bruker SHELXTL'
_computing_structure_refinement 'SHELXL-97 (Sheldrick, 1997)'
_computing_structure_solution 'SHELXS-97 (Sheldrick, 1990)'
_diffrn_ambient_temperature 173(2)
_diffrn_measured_fraction_theta_full 0.997
_diffrn_measured_fraction_theta_max 0.997
_diffrn_measurement_device_type 'CCD area detector'
_diffrn_measurement_method 'phi and omega scans'
_diffrn_radiation_monochromator graphite
_diffrn_radiation_source 'fine-focus sealed tube'
_diffrn_radiation_type MoK\a
_diffrn_radiation_wavelength 0.71073
_diffrn_reflns_av_R_equivalents 0.1605
_diffrn_reflns_av_sigmaI/netI 0.0831
_diffrn_reflns_limit_h_max 10
_diffrn_reflns_limit_h_min -10
_diffrn_reflns_limit_k_max 21
_diffrn_reflns_limit_k_min -21
_diffrn_reflns_limit_l_max 26
_diffrn_reflns_limit_l_min -26
_diffrn_reflns_number 68237
_diffrn_reflns_theta_full 20.82
_diffrn_reflns_theta_max 20.82
_diffrn_reflns_theta_min 2.14
_exptl_absorpt_coefficient_mu 1.736
_exptl_absorpt_correction_T_max 0.7456
_exptl_absorpt_correction_T_min 0.6019
_exptl_absorpt_correction_type multi-scan
_exptl_absorpt_process_details 'SADABS: (Sheldrick 2004)'
_exptl_crystal_colour yellow-green
_exptl_crystal_density_diffrn 1.269
_exptl_crystal_density_meas 0
_exptl_crystal_density_method 'not measured'
_exptl_crystal_description block
_exptl_crystal_F_000 2392
_exptl_crystal_size_max 0.19
_exptl_crystal_size_mid 0.17
_exptl_crystal_size_min 0.07
_refine_diff_density_max 5.600
_refine_diff_density_min -2.051
_refine_diff_density_rms 0.203
_refine_ls_extinction_method none
_refine_ls_goodness_of_fit_ref 1.060
_refine_ls_hydrogen_treatment constr
_refine_ls_matrix_type full
_refine_ls_number_parameters 318
_refine_ls_number_reflns 6349
_refine_ls_number_restraints 4
_refine_ls_restrained_S_all 1.061
_refine_ls_R_factor_all 0.1316
_refine_ls_R_factor_gt 0.0994
_refine_ls_shift/su_max 0.003
_refine_ls_shift/su_mean 0.000
_refine_ls_structure_factor_coef Fsqd
_refine_ls_weighting_details 'calc w=1/[\s^2^(Fo^2^)+(0.1308P)^2^+142.2133P] where P=(Fo^2^+2Fc^2^)/3'
_refine_ls_weighting_scheme calc
_refine_ls_wR_factor_gt 0.2487
_refine_ls_wR_factor_ref 0.2665
_reflns_number_gt 4401
_reflns_number_total 6349
_reflns_threshold_expression >2sigma(I)
_cod_data_source_file om900731x_si_002.cif
_cod_data_source_block ph09024
_cod_original_cell_volume 6083.3(13)
_cod_original_sg_symbol_H-M P2(1)/n
_cod_database_code 4070339

loop_
_symmetry_equiv_pos_as_xyz
'x, y, z'
'-x+1/2, y+1/2, -z+1/2'
'-x, -y, -z'
'x-1/2, -y-1/2, z-1/2'

loop_
_atom_site_label
_atom_site_type_symbol
_atom_site_fract_x
_atom_site_fract_y
_atom_site_fract_z
_atom_site_U_iso_or_equiv
_atom_site_adp_type
_atom_site_occupancy
_atom_site_symmetry_multiplicity
_atom_site_calc_flag
_atom_site_refinement_flags
C1 C 0.5635(11) 0.1625(5) 0.1998(5) 0.026(3) Uiso 1 1 d .
C2 C 0.6727(12) 0.1355(6) 0.2228(5) 0.028(3) Uiso 1 1 d .
H2 H 0.7228 0.1583 0.2491 0.034 Uiso 1 1 calc R
C3 C 0.7158(12) 0.0769(6) 0.2103(5) 0.031(3) Uiso 1 1 d .
C4 C 0.6490(12) 0.0439(6) 0.1717(5) 0.032(3) Uiso 1 1 d .
H4 H 0.6741 0.0028 0.1638 0.038 Uiso 1 1 calc R
C5 C 0.4504(12) -0.0069(6) 0.0737(5) 0.034(3) Uiso 1 1 d .
H5 H 0.5120 -0.0386 0.0829 0.041 Uiso 1 1 calc R
C6 C 0.3556(12) -0.0152(6) 0.0312(5) 0.033(3) Uiso 1 1 d .
C7 C 0.2747(13) 0.0332(6) 0.0197(5) 0.038(4) Uiso 1 1 d .
H7 H 0.2132 0.0282 -0.0097 0.045 Uiso 1 1 calc R
C8 C 0.2709(12) 0.0886(6) 0.0454(5) 0.029(3) Uiso 1 1 d .
C9 C 0.3687(12) 0.0974(6) 0.0908(5) 0.028(3) Uiso 1 1 d .
C10 C 0.4529(12) 0.0475(6) 0.1018(5) 0.029(3) Uiso 1 1 d .
C11 C 0.5441(12) 0.0715(6) 0.1443(5) 0.033(3) Uiso 1 1 d .
C12 C 0.4963(11) 0.1317(5) 0.1537(5) 0.023(3) Uiso 1 1 d .
C13 C 0.8363(13) 0.0505(6) 0.2381(6) 0.045(4) Uiso 1 1 d .
H13A H 0.8451 0.0067 0.2280 0.067 Uiso 1 1 calc R
H13B H 0.8354 0.0524 0.2744 0.067 Uiso 1 1 calc R
H13C H 0.9074 0.0751 0.2301 0.067 Uiso 1 1 calc R
C14 C 0.3495(14) -0.0740(6) 0.0009(5) 0.045(4) Uiso 1 1 d .
H14A H 0.2881 -0.0688 -0.0300 0.068 Uiso 1 1 calc R
H14B H 0.3239 -0.1090 0.0206 0.068 Uiso 1 1 calc R
H14C H 0.4326 -0.0828 -0.0079 0.068 Uiso 1 1 calc R
C15 C 0.4682(12) 0.2004(6) 0.2844(5) 0.029(3) Uiso 1 1 d .
C16 C 0.3480(13) 0.1775(6) 0.2834(5) 0.036(3) Uiso 1 1 d .
H16 H 0.2883 0.1822 0.2535 0.043 Uiso 1 1 calc R
C17 C 0.3111(16) 0.1479(7) 0.3244(6) 0.056(4) Uiso 1 1 d .
H17 H 0.2288 0.1310 0.3226 0.068 Uiso 1 1 calc R
C18 C 0.3988(16) 0.1438(7) 0.3683(7) 0.062(5) Uiso 1 1 d .
H18 H 0.3733 0.1262 0.3975 0.075 Uiso 1 1 calc R
C19 C 0.5215(14) 0.1642(6) 0.3712(6) 0.044(4) Uiso 1 1 d .
H19 H 0.5801 0.1593 0.4015 0.053 Uiso 1 1 calc R
C20 C 0.5587(14) 0.1927(6) 0.3279(5) 0.039(4) Uiso 1 1 d .
H20 H 0.6430 0.2062 0.3285 0.047 Uiso 1 1 calc R
C21 C 0.6386(9) 0.2858(4) 0.2432(4) 0.033(3) Uiso 1 1 d D
C22 C 0.6445(13) 0.3225(6) 0.2851(5) 0.041(4) Uiso 1 1 d D
H22 H 0.5830 0.3169 0.3063 0.049 Uiso 1 1 calc R
C23 C 0.7386(14) 0.3684(7) 0.2980(6) 0.053(4) Uiso 1 1 d D
H23 H 0.7436 0.3929 0.3278 0.064 Uiso 1 1 calc R
C24 C 0.8213(15) 0.3757(7) 0.2657(6) 0.053(4) Uiso 1 1 d D
H24 H 0.8807 0.4090 0.2715 0.064 Uiso 1 1 calc R
C25 C 0.8236(14) 0.3364(6) 0.2240(6) 0.048(4) Uiso 1 1 d D
H25 H 0.8862 0.3413 0.2032 0.057 Uiso 1 1 calc R
C26 C 0.7317(12) 0.2898(6) 0.2137(5) 0.034(3) Uiso 1 1 d D
H26 H 0.7333 0.2612 0.1868 0.041 Uiso 1 1 calc R
C27 C 0.3605(12) 0.3243(6) 0.2161(5) 0.034(3) Uiso 1 1 d .
C28 C 0.2499(12) 0.3208(6) 0.2374(5) 0.036(3) Uiso 1 1 d .
H28 H 0.2080 0.2816 0.2386 0.043 Uiso 1 1 calc R
C29 C 0.2013(15) 0.3749(7) 0.2567(6) 0.053(4) Uiso 1 1 d .
H29 H 0.1270 0.3725 0.2714 0.064 Uiso 1 1 calc R
C30 C 0.2618(17) 0.4323(8) 0.2545(7) 0.072(5) Uiso 1 1 d .
C31 C 0.3693(14) 0.4354(7) 0.2292(6) 0.049(4) Uiso 1 1 d .
H31 H 0.4112 0.4738 0.2249 0.059 Uiso 1 1 calc R
C32 C 0.4066(13) 0.3806(6) 0.2122(5) 0.034(3) Uiso 1 1 d .
H32 H 0.4765 0.3829 0.1949 0.041 Uiso 1 1 calc R
C33 C 0.200(2) 0.4919(10) 0.2761(9) 0.098(7) Uiso 1 1 d .
H33 H 0.1642 0.4749 0.3053 0.118 Uiso 1 1 calc R
C34 C 0.0900(14) 0.5127(7) 0.2411(6) 0.052(4) Uiso 1 1 d .
H34A H 0.0574 0.5515 0.2536 0.078 Uiso 1 1 calc R
H34B H 0.0250 0.4800 0.2381 0.078 Uiso 1 1 calc R
H34C H 0.1137 0.5203 0.2080 0.078 Uiso 1 1 calc R
C35 C 0.2910(17) 0.5380(8) 0.2986(7) 0.078(6) Uiso 1 1 d .
H35A H 0.3314 0.5574 0.2723 0.117 Uiso 1 1 calc R
H35B H 0.3549 0.5174 0.3234 0.117 Uiso 1 1 calc R
H35C H 0.2481 0.5704 0.3153 0.117 Uiso 1 1 calc R
C36 C 0.0526(12) 0.1356(6) -0.0280(5) 0.027(3) Uiso 1 1 d .
C37 C 0.0241(13) 0.1838(6) -0.0620(5) 0.039(4) Uiso 1 1 d .
H37 H 0.0653 0.2231 -0.0556 0.047 Uiso 1 1 calc R
C38 C -0.0622(14) 0.1762(7) -0.1047(6) 0.048(4) Uiso 1 1 d .
H38 H -0.0862 0.2108 -0.1265 0.057 Uiso 1 1 calc R
C39 C -0.1129(14) 0.1191(7) -0.1156(6) 0.049(4) Uiso 1 1 d .
H39 H -0.1676 0.1127 -0.1466 0.059 Uiso 1 1 calc R
C40 C -0.0866(14) 0.0693(7) -0.0822(6) 0.051(4) Uiso 1 1 d .
H40 H -0.1269 0.0298 -0.0890 0.061 Uiso 1 1 calc R
C41 C 0.0006(13) 0.0788(7) -0.0382(6) 0.046(4) Uiso 1 1 d .
H41 H 0.0231 0.0449 -0.0155 0.055 Uiso 1 1 calc R
C42 C 0.0762(11) 0.1633(5) 0.0817(5) 0.024(3) Uiso 1 1 d .
C43 C -0.0267(13) 0.1232(7) 0.0814(6) 0.045(4) Uiso 1 1 d .
H43 H -0.0513 0.0943 0.0547 0.053 Uiso 1 1 calc R
C44 C -0.0922(13) 0.1277(6) 0.1224(5) 0.041(4) Uiso 1 1 d .
H44 H -0.1611 0.1007 0.1251 0.049 Uiso 1 1 calc R
C45 C -0.0541(13) 0.1709(6) 0.1570(6) 0.043(4) Uiso 1 1 d .
H45 H -0.0976 0.1735 0.1849 0.052 Uiso 1 1 calc R
C46 C 0.0399(13) 0.2109(6) 0.1558(5) 0.037(4) Uiso 1 1 d .
H46 H 0.0566 0.2420 0.1813 0.044 Uiso 1 1 calc R
C47 C 0.1205(12) 0.2085(6) 0.1156(5) 0.031(3) Uiso 1 1 d .
C48 C 0.3083(12) 0.2271(6) -0.0142(5) 0.027(3) Uiso 1 1 d .
C49 C 0.3476(13) 0.1798(7) -0.0431(5) 0.041(4) Uiso 1 1 d .
H49 H 0.3264 0.1374 -0.0372 0.049 Uiso 1 1 calc R
C50 C 0.4193(14) 0.1939(7) -0.0815(6) 0.046(4) Uiso 1 1 d .
H50 H 0.4513 0.1605 -0.0991 0.055 Uiso 1 1 calc R
C51 C 0.4430(14) 0.2544(7) -0.0934(6) 0.047(4) Uiso 1 1 d .
C52 C 0.3995(14) 0.3021(7) -0.0671(6) 0.048(4) Uiso 1 1 d .
H52 H 0.4141 0.3445 -0.0754 0.057 Uiso 1 1 calc R
C53 C 0.3314(13) 0.2881(6) -0.0266(5) 0.036(4) Uiso 1 1 d .
H53 H 0.3021 0.3216 -0.0082 0.043 Uiso 1 1 calc R
C54 C 0.5226(16) 0.2707(7) -0.1350(6) 0.055(4) Uiso 1 1 d .
H54 H 0.5772 0.3058 -0.1193 0.066 Uiso 1 1 calc R
C55 C 0.456(2) 0.2989(9) -0.1790(8) 0.094(7) Uiso 1 1 d .
H55A H 0.5156 0.3163 -0.1992 0.141 Uiso 1 1 calc R
H55B H 0.4022 0.3326 -0.1696 0.141 Uiso 1 1 calc R
H55C H 0.4032 0.2672 -0.1989 0.141 Uiso 1 1 calc R
C56 C 0.610(3) 0.2241(13) -0.1412(11) 0.135(10) Uiso 1 1 d .
H56A H 0.5658 0.1843 -0.1499 0.203 Uiso 1 1 calc R
H56B H 0.6694 0.2190 -0.1097 0.203 Uiso 1 1 calc R
H56C H 0.6558 0.2363 -0.1682 0.203 Uiso 1 1 calc R
C57 C 0.5892(12) 0.2122(6) 0.0655(5) 0.034(3) Uiso 1 1 d .
H57A H 0.5298 0.1860 0.0422 0.041 Uiso 1 1 calc R
H57B H 0.6326 0.1856 0.0932 0.041 Uiso 1 1 calc R
C58 C 0.6851(16) 0.2460(7) 0.0372(6) 0.058(4) Uiso 1 1 d .
H58A H 0.7639 0.2214 0.0394 0.069 Uiso 1 1 calc R
H58B H 0.6492 0.2524 0.0013 0.069 Uiso 1 1 calc R
C59 C 0.7085(18) 0.3074(9) 0.0639(8) 0.081(6) Uiso 1 1 d .
H59A H 0.7313 0.3403 0.0410 0.097 Uiso 1 1 calc R
H59B H 0.7769 0.3036 0.0932 0.097 Uiso 1 1 calc R
C60 C 0.5820(13) 0.3228(7) 0.0810(6) 0.046(4) Uiso 1 1 d .
H60A H 0.5958 0.3445 0.1140 0.055 Uiso 1 1 calc R
H60B H 0.5293 0.3498 0.0560 0.055 Uiso 1 1 calc R
C61 C 0.2824(11) 0.3663(5) 0.0910(4) 0.021(3) Uiso 1 1 d .
H61A H 0.3198 0.3882 0.1218 0.032 Uiso 1 1 d .
H61B H 0.3295 0.3773 0.0642 0.032 Uiso 1 1 d .
C62 C 0.0226(17) 0.3844(8) 0.1238(7) 0.071(5) Uiso 1 1 d .
H62A H -0.0128 0.3419 0.1205 0.107 Uiso 1 1 calc R
H62B H -0.0459 0.4152 0.1203 0.107 Uiso 1 1 calc R
H62C H 0.0752 0.3890 0.1570 0.107 Uiso 1 1 calc R
C63 C 0.131(2) 0.4857(9) 0.0634(8) 0.098(7) Uiso 1 1 d .
H63A H 0.0663 0.5064 0.0790 0.146 Uiso 1 1 calc R
H63B H 0.1183 0.4952 0.0273 0.146 Uiso 1 1 calc R
H63C H 0.2146 0.5009 0.0792 0.146 Uiso 1 1 calc R
C64 C 0.0310(17) 0.3625(8) 0.0145(7) 0.069(5) Uiso 1 1 d .
H64A H 0.0644 0.3777 -0.0150 0.104 Uiso 1 1 calc R
H64B H -0.0577 0.3744 0.0116 0.104 Uiso 1 1 calc R
H64C H 0.0385 0.3166 0.0164 0.104 Uiso 1 1 calc R
Lu1 Lu 0.31629(5) 0.25480(3) 0.10716(2) 0.02747(16) Uani 1 1 d .
N1 N 0.3961(9) 0.2676(4) 0.1927(4) 0.023(2) Uiso 1 1 d .
N2 N 0.3879(10) 0.1469(5) 0.1205(4) 0.030(3) Uiso 1 1 d .
N3 N 0.2398(10) 0.2177(5) 0.0257(4) 0.036(3) Uiso 1 1 d .
O1 O 0.5256(8) 0.2644(4) 0.0846(3) 0.034(2) Uiso 1 1 d .
P1 P 0.5112(3) 0.23071(16) 0.22683(13) 0.0291(10) Uani 1 1 d D
P2 P 0.1649(3) 0.15266(17) 0.02975(12) 0.0286(10) Uani 1 1 d .
Si1 Si 0.1224(4) 0.3981(2) 0.07267(16) 0.0506(13) Uani 1 1 d .

loop_
_atom_site_aniso_label
_atom_site_aniso_U_11
_atom_site_aniso_U_22
_atom_site_aniso_U_33
_atom_site_aniso_U_23
_atom_site_aniso_U_13
_atom_site_aniso_U_12
Lu1 0.0188(3) 0.0450(3) 0.0187(3) 0.0000(3) 0.0033(2) 0.0018(3)
P1 0.0206(18) 0.044(2) 0.0229(19) -0.0032(16) 0.0038(15) 0.0006(16)
P2 0.0183(18) 0.053(2) 0.0126(18) -0.0018(16) -0.0039(15) 0.0009(16)
Si1 0.053(3) 0.066(3) 0.032(2) 0.003(2) 0.005(2) 0.016(2)

loop_
_atom_type_symbol
_atom_type_description
_atom_type_scat_dispersion_real
_atom_type_scat_dispersion_imag
_atom_type_scat_source
C C 0.0033 0.0016 'International Tables Vol C Tables 4.2.6.8 and 6.1.1.4'
H H 0.0000 0.0000 'International Tables Vol C Tables 4.2.6.8 and 6.1.1.4'
N N 0.0061 0.0033 'International Tables Vol C Tables 4.2.6.8 and 6.1.1.4'
Si Si 0.0817 0.0704 'International Tables Vol C Tables 4.2.6.8 and 6.1.1.4'
P P 0.1023 0.0942 'International Tables Vol C Tables 4.2.6.8 and 6.1.1.4'
Lu Lu -0.4720 5.8584 'International Tables Vol C Tables 4.2.6.8 and 6.1.1.4'
O O 0.0106 0.0060 'International Tables Vol C Tables 4.2.6.8 and 6.1.1.4'

loop_
_geom_angle_atom_site_label_1
_geom_angle_atom_site_label_2
_geom_angle_atom_site_label_3
_geom_angle
C2 C1 C12 117.4(11)
C2 C1 P1 118.2(9)
C12 C1 P1 124.4(9)
C1 C2 C3 124.5(12)
C1 C2 H2 117.7
C3 C2 H2 117.7
C4 C3 C2 119.5(12)
C4 C3 C13 119.6(12)
C2 C3 C13 120.8(11)
C3 C4 C11 118.2(12)
C3 C4 H4 120.9
C11 C4 H4 120.9
C10 C5 C6 119.6(12)
C10 C5 H5 120.2
C6 C5 H5 120.2
C7 C6 C5 116.3(12)
C7 C6 C14 123.1(12)
C5 C6 C14 120.6(12)
C6 C7 C8 127.6(13)
C6 C7 H7 116.2
C8 C7 H7 116.2
C7 C8 C9 116.5(11)
C7 C8 P2 127.5(10)
C9 C8 P2 115.9(9)
N2 C9 C10 116.6(11)
N2 C9 C8 128.2(11)
C10 C9 C8 115.2(11)
C5 C10 C9 124.6(12)
C5 C10 C11 131.8(12)
C9 C10 C11 103.2(10)
C4 C11 C12 125.5(12)
C4 C11 C10 130.7(12)
C12 C11 C10 103.7(10)
N2 C12 C11 112.7(10)
N2 C12 C1 132.9(11)
C11 C12 C1 113.9(10)
C3 C13 H13A 109.5
C3 C13 H13B 109.5
H13A C13 H13B 109.5
C3 C13 H13C 109.5
H13A C13 H13C 109.5
H13B C13 H13C 109.5
C6 C14 H14A 109.5
C6 C14 H14B 109.5
H14A C14 H14B 109.5
C6 C14 H14C 109.5
H14A C14 H14C 109.5
H14B C14 H14C 109.5
C16 C15 C20 119.7(12)
C16 C15 P1 118.7(10)
C20 C15 P1 121.1(10)
C15 C16 C17 122.4(13)
C15 C16 H16 118.8
C17 C16 H16 118.8
C16 C17 C18 117.5(15)
C16 C17 H17 121.2
C18 C17 H17 121.2
C19 C18 C17 122.7(16)
C19 C18 H18 118.6
C17 C18 H18 118.6
C18 C19 C20 118.7(14)
C18 C19 H19 120.7
C20 C19 H19 120.7
C15 C20 C19 118.7(13)
C15 C20 H20 120.6
C19 C20 H20 120.6
C22 C21 C26 120.0(11)
C22 C21 P1 120.2(10)
C26 C21 P1 119.7(9)
C21 C22 C23 122.2(14)
C21 C22 H22 118.9
C23 C22 H22 118.9
C24 C23 C22 116.4(14)
C24 C23 H23 121.8
C22 C23 H23 121.8
C23 C24 C25 123.0(15)
C23 C24 H24 118.5
C25 C24 H24 118.5
C26 C25 C24 118.5(14)
C26 C25 H25 120.8
C24 C25 H25 120.8
C21 C26 C25 119.3(13)
C21 C26 H26 120.4
C25 C26 H26 120.4
C32 C27 C28 116.0(13)
C32 C27 N1 127.0(13)
C28 C27 N1 115.9(11)
C29 C28 C27 120.0(13)
C29 C28 H28 120.0
C27 C28 H28 120.0
C30 C29 C28 120.0(16)
C30 C29 H29 120.0
C28 C29 H29 120.0
C29 C30 C31 118.7(16)
C29 C30 C33 117.4(17)
C31 C30 C33 123.7(16)
C32 C31 C30 115.6(14)
C32 C31 H31 122.2
C30 C31 H31 122.2
C27 C32 C31 129.3(15)
C27 C32 H32 115.4
C31 C32 H32 115.4
C35 C33 C34 119.2(17)
C35 C33 C30 113.7(18)
C34 C33 C30 110.5(16)
C35 C33 H33 103.8
C34 C33 H33 103.8
C30 C33 H33 103.8
C33 C34 H34A 109.5
C33 C34 H34B 109.5
H34A C34 H34B 109.5
C33 C34 H34C 109.5
H34A C34 H34C 109.5
H34B C34 H34C 109.5
C33 C35 H35A 109.5
C33 C35 H35B 109.5
H35A C35 H35B 109.5
C33 C35 H35C 109.5
H35A C35 H35C 109.5
H35B C35 H35C 109.5
C41 C36 C37 119.8(12)
C41 C36 P2 123.0(10)
C37 C36 P2 117.2(9)
C38 C37 C36 121.3(13)
C38 C37 H37 119.4
C36 C37 H37 119.4
C39 C38 C37 119.1(14)
C39 C38 H38 120.5
C37 C38 H38 120.5
C38 C39 C40 121.1(14)
C38 C39 H39 119.4
C40 C39 H39 119.4
C39 C40 C41 118.3(14)
C39 C40 H40 120.8
C41 C40 H40 120.8
C36 C41 C40 120.2(13)
C36 C41 H41 119.9
C40 C41 H41 119.9
C47 C42 C43 128.8(13)
C47 C42 P2 115.5(10)
C43 C42 P2 115.6(10)
C42 C43 C44 117.0(13)
C42 C43 H43 121.5
C44 C43 H43 121.5
C45 C44 C43 117.4(14)
C45 C44 H44 121.3
C43 C44 H44 121.3
C44 C45 C46 125.3(15)
C44 C45 H45 117.4
C46 C45 H45 117.4
C45 C46 C47 122.1(13)
C45 C46 H46 118.9
C47 C46 H46 118.9
C42 C47 C46 109.2(11)
C42 C47 Lu1 116.7(9)
C46 C47 Lu1 133.3(9)
C53 C48 C49 117.9(13)
C53 C48 N3 117.2(11)
C49 C48 N3 124.8(12)
C48 C49 C50 120.7(13)
C48 C49 H49 119.7
C50 C49 H49 119.7
C51 C50 C49 121.1(14)
C51 C50 H50 119.4
C49 C50 H50 119.4
C50 C51 C52 119.1(15)
C50 C51 C54 121.9(14)
C52 C51 C54 119.0(13)
C51 C52 C53 120.0(14)
C51 C52 H52 120.0
C53 C52 H52 120.0
C48 C53 C52 120.9(13)
C48 C53 H53 119.5
C52 C53 H53 119.5
C56 C54 C55 117.5(19)
C56 C54 C51 112.9(17)
C55 C54 C51 115.6(15)
C56 C54 H54 102.7
C55 C54 H54 102.7
C51 C54 H54 102.7
C54 C55 H55A 109.5
C54 C55 H55B 109.5
H55A C55 H55B 109.5
C54 C55 H55C 109.5
H55A C55 H55C 109.5
H55B C55 H55C 109.5
C54 C56 H56A 109.5
C54 C56 H56B 109.5
H56A C56 H56B 109.5
C54 C56 H56C 109.5
H56A C56 H56C 109.5
H56B C56 H56C 109.5
O1 C57 C58 102.2(10)
O1 C57 H57A 111.3
C58 C57 H57A 111.3
O1 C57 H57B 111.3
C58 C57 H57B 111.3
H57A C57 H57B 109.2
C59 C58 C57 104.0(14)
C59 C58 H58A 111.0
C57 C58 H58A 111.0
C59 C58 H58B 111.0
C57 C58 H58B 111.0
H58A C58 H58B 109.0
C58 C59 C60 104.0(14)
C58 C59 H59A 111.0
C60 C59 H59A 111.0
C58 C59 H59B 111.0
C60 C59 H59B 111.0
H59A C59 H59B 109.0
O1 C60 C59 104.4(12)
O1 C60 H60A 110.9
C59 C60 H60A 110.9
O1 C60 H60B 110.9
C59 C60 H60B 110.9
H60A C60 H60B 108.9
Si1 C61 Lu1 120.9(6)
Si1 C61 H61A 106.8
Lu1 C61 H61A 106.4
Si1 C61 H61B 107.0
Lu1 C61 H61B 106.6
H61A C61 H61B 108.8
Si1 C62 H62A 109.5
Si1 C62 H62B 109.5
H62A C62 H62B 109.5
Si1 C62 H62C 109.5
H62A C62 H62C 109.5
H62B C62 H62C 109.5
Si1 C63 H63A 109.5
Si1 C63 H63B 109.5
H63A C63 H63B 109.5
Si1 C63 H63C 109.5
H63A C63 H63C 109.5
H63B C63 H63C 109.5
Si1 C64 H64A 109.5
Si1 C64 H64B 109.5
H64A C64 H64B 109.5
Si1 C64 H64C 109.5
H64A C64 H64C 109.5
H64B C64 H64C 109.5
N1 Lu1 N3 167.0(3)
N1 Lu1 C47 98.2(4)
N3 Lu1 C47 76.6(4)
N1 Lu1 C61 94.8(4)
N3 Lu1 C61 98.2(4)
C47 Lu1 C61 108.2(4)
N1 Lu1 N2 84.7(3)
N3 Lu1 N2 82.8(4)
C47 Lu1 N2 81.9(4)
C61 Lu1 N2 169.8(4)
N1 Lu1 O1 91.8(3)
N3 Lu1 O1 89.6(3)
C47 Lu1 O1 158.7(4)
C61 Lu1 O1 89.5(3)
N2 Lu1 O1 80.3(3)
C27 N1 P1 113.1(8)
C27 N1 Lu1 116.5(7)
P1 N1 Lu1 128.7(5)
C9 N2 C12 103.7(10)
C9 N2 Lu1 130.7(8)
C12 N2 Lu1 121.8(7)
C48 N3 P2 120.2(9)
C48 N3 Lu1 121.0(8)
P2 N3 Lu1 109.1(6)
C60 O1 C57 115.0(10)
C60 O1 Lu1 121.6(8)
C57 O1 Lu1 122.5(7)
N1 P1 C1 115.7(5)
N1 P1 C21 107.7(4)
C1 P1 C21 110.8(5)
N1 P1 C15 112.3(6)
C1 P1 C15 101.8(6)
C21 P1 C15 108.3(5)
N3 P2 C8 111.3(6)
N3 P2 C42 106.0(6)
C8 P2 C42 107.9(6)
N3 P2 C36 112.2(6)
C8 P2 C36 110.7(6)
C42 P2 C36 108.5(6)
C61 Si1 C64 114.6(7)
C61 Si1 C63 109.4(8)
C64 Si1 C63 108.8(9)
C61 Si1 C62 111.4(7)
C64 Si1 C62 105.2(8)
C63 Si1 C62 107.1(9)

loop_
_geom_bond_atom_site_label_1
_geom_bond_atom_site_label_2
_geom_bond_distance
C1 C2 1.361(17)
C1 C12 1.483(17)
C1 P1 1.757(13)
C2 C3 1.390(17)
C2 H2 0.9500
C3 C4 1.359(17)
C3 C13 1.497(18)
C4 C11 1.375(17)
C4 H4 0.9500
C5 C10 1.381(18)
C5 C6 1.414(18)
C5 H5 0.9500
C6 C7 1.351(18)
C6 C14 1.490(19)
C7 C8 1.371(18)
C7 H7 0.9500
C8 C9 1.488(17)
C8 P2 1.783(13)
C9 N2 1.317(15)
C9 C10 1.395(17)
C10 C11 1.472(17)
C11 C12 1.419(17)
C12 N2 1.387(15)
C13 H13A 0.9800
C13 H13B 0.9800
C13 H13C 0.9800
C14 H14A 0.9800
C14 H14B 0.9800
C14 H14C 0.9800
C15 C16 1.379(18)
C15 C20 1.404(18)
C15 P1 1.808(13)
C16 C17 1.39(2)
C16 H16 0.9500
C17 C18 1.39(2)
C17 H17 0.9500
C18 C19 1.38(2)
C18 H18 0.9500
C19 C20 1.43(2)
C19 H19 0.9500
C20 H20 0.9500
C21 C22 1.366(17)
C21 C26 1.379(18)
C21 P1 1.804(11)
C22 C23 1.410(19)
C22 H22 0.9500
C23 C24 1.35(2)
C23 H23 0.9500
C24 C25 1.40(2)
C24 H24 0.9500
C25 C26 1.395(19)
C25 H25 0.9500
C26 H26 0.9500
C27 C32 1.307(18)
C27 C28 1.406(19)
C27 N1 1.441(16)
C28 C29 1.40(2)
C28 H28 0.9500
C29 C30 1.39(2)
C29 H29 0.9500
C30 C31 1.44(2)
C30 C33 1.59(3)
C31 C32 1.338(19)
C31 H31 0.9500
C32 H32 0.9500
C33 C35 1.44(3)
C33 C34 1.46(2)
C33 H33 1.0000
C34 H34A 0.9800
C34 H34B 0.9800
C34 H34C 0.9800
C35 H35A 0.9800
C35 H35B 0.9800
C35 H35C 0.9800
C36 C41 1.340(18)
C36 C37 1.375(18)
C36 P2 1.842(12)
C37 C38 1.364(19)
C37 H37 0.9500
C38 C39 1.34(2)
C38 H38 0.9500
C39 C40 1.39(2)
C39 H39 0.9500
C40 C41 1.40(2)
C40 H40 0.9500
C41 H41 0.9500
C42 C47 1.358(17)
C42 C43 1.398(18)
C42 P2 1.831(13)
C43 C44 1.41(2)
C43 H43 0.9500
C44 C45 1.326(19)
C44 H44 0.9500
C45 C46 1.326(19)
C45 H45 0.9500
C46 C47 1.49(2)
C46 H46 0.9500
C47 Lu1 2.372(13)
C48 C53 1.372(18)
C48 C49 1.380(19)
C48 N3 1.413(17)
C49 C50 1.42(2)
C49 H49 0.9500
C50 C51 1.36(2)
C50 H50 0.9500
C51 C52 1.36(2)
C51 C54 1.56(2)
C52 C53 1.44(2)
C52 H52 0.9500
C53 H53 0.9500
C54 C56 1.39(3)
C54 C55 1.42(2)
C54 H54 1.0000
C55 H55A 0.9800
C55 H55B 0.9800
C55 H55C 0.9800
C56 H56A 0.9800
C56 H56B 0.9800
C56 H56C 0.9800
C57 O1 1.443(15)
C57 C58 1.56(2)
C57 H57A 0.9900
C57 H57B 0.9900
C58 C59 1.49(2)
C58 H58A 0.9900
C58 H58B 0.9900
C59 C60 1.54(2)
C59 H59A 0.9900
C59 H59B 0.9900
C60 O1 1.392(16)
C60 H60A 0.9900
C60 H60B 0.9900
C61 Si1 1.841(12)
C61 Lu1 2.430(11)
C61 H61A 0.9787
C61 H61B 0.9752
C62 Si1 1.903(19)
C62 H62A 0.9800
C62 H62B 0.9800
C62 H62C 0.9800
C63 Si1 1.88(2)
C63 H63A 0.9800
C63 H63B 0.9800
C63 H63C 0.9800
C64 Si1 1.868(17)
C64 H64A 0.9800
C64 H64B 0.9800
C64 H64C 0.9800
Lu1 N1 2.338(10)
Lu1 N3 2.349(11)
Lu1 N2 2.430(10)
Lu1 O1 2.437(9)
N1 P1 1.618(10)
N3 P2 1.614(11)

loop_
_geom_torsion_atom_site_label_1
_geom_torsion_atom_site_label_2
_geom_torsion_atom_site_label_3
_geom_torsion_atom_site_label_4
_geom_torsion
C12 C1 C2 C3 -10(2)
P1 C1 C2 C3 170.0(11)
C1 C2 C3 C4 2(2)
C1 C2 C3 C13 -179.1(13)
C2 C3 C4 C11 4(2)
C13 C3 C4 C11 -174.9(13)
C10 C5 C6 C7 2(2)
C10 C5 C6 C14 -178.9(13)
C5 C6 C7 C8 -2(2)
C14 C6 C7 C8 178.9(14)
C6 C7 C8 C9 1(2)
C6 C7 C8 P2 179.4(12)
C7 C8 C9 N2 177.2(13)
P2 C8 C9 N2 -1.0(18)
C7 C8 C9 C10 -0.2(18)
P2 C8 C9 C10 -178.5(10)
C6 C5 C10 C9 -2(2)
C6 C5 C10 C11 -173.8(14)
N2 C9 C10 C5 -177.3(13)
C8 C9 C10 C5 0.4(19)
N2 C9 C10 C11 -3.3(16)
C8 C9 C10 C11 174.5(11)
C3 C4 C11 C12 -2(2)
C3 C4 C11 C10 -178.6(14)
C5 C10 C11 C4 -7(3)
C9 C10 C11 C4 179.8(14)
C5 C10 C11 C12 176.1(14)
C9 C10 C11 C12 2.7(14)
C4 C11 C12 N2 -179.0(13)
C10 C11 C12 N2 -1.6(15)
C4 C11 C12 C1 -5.1(19)
C10 C11 C12 C1 172.3(11)
C2 C1 C12 N2 -177.4(13)
P1 C1 C12 N2 3(2)
C2 C1 C12 C11 10.3(17)
P1 C1 C12 C11 -169.2(10)
C20 C15 C16 C17 1(2)
P1 C15 C16 C17 173.5(11)
C15 C16 C17 C18 2(2)
C16 C17 C18 C19 -4(2)
C17 C18 C19 C20 2(2)
C16 C15 C20 C19 -3.4(19)
P1 C15 C20 C19 -175.3(10)
C18 C19 C20 C15 2(2)
C26 C21 C22 C23 4.6(15)
P1 C21 C22 C23 -176.7(9)
C21 C22 C23 C24 1.9(18)
C22 C23 C24 C25 -6(2)
C23 C24 C25 C26 4(2)
C22 C21 C26 C25 -7.0(15)
P1 C21 C26 C25 174.2(9)
C24 C25 C26 C21 3.0(19)
C32 C27 C28 C29 -5.2(19)
N1 C27 C28 C29 -174.1(12)
C27 C28 C29 C30 1(2)
C28 C29 C30 C31 4(2)
C28 C29 C30 C33 178.8(15)
C29 C30 C31 C32 -4(2)
C33 C30 C31 C32 -178.2(16)
C28 C27 C32 C31 6(2)
N1 C27 C32 C31 173.3(13)
C30 C31 C32 C27 -1(2)
C29 C30 C33 C35 147.1(18)
C31 C30 C33 C35 -38(3)
C29 C30 C33 C34 -76(2)
C31 C30 C33 C34 99(2)
C41 C36 C37 C38 4(2)
P2 C36 C37 C38 -177.1(12)
C36 C37 C38 C39 -5(2)
C37 C38 C39 C40 5(2)
C38 C39 C40 C41 -4(2)
C37 C36 C41 C40 -3(2)
P2 C36 C41 C40 178.3(11)
C39 C40 C41 C36 3(2)
C47 C42 C43 C44 -3(2)
P2 C42 C43 C44 176.3(10)
C42 C43 C44 C45 2.4(19)
C43 C44 C45 C46 1(2)
C44 C45 C46 C47 -4(2)
C43 C42 C47 C46 -0.2(19)
P2 C42 C47 C46 -179.2(8)
C43 C42 C47 Lu1 171.2(11)
P2 C42 C47 Lu1 -7.8(12)
C45 C46 C47 C42 3.5(18)
C45 C46 C47 Lu1 -166.0(11)
C53 C48 C49 C50 5.4(19)
N3 C48 C49 C50 -178.1(12)
C48 C49 C50 C51 -5(2)
C49 C50 C51 C52 2(2)
C49 C50 C51 C54 179.3(13)
C50 C51 C52 C53 1(2)
C54 C51 C52 C53 -176.6(13)
C49 C48 C53 C52 -2.7(19)
N3 C48 C53 C52 -179.4(12)
C51 C52 C53 C48 -1(2)
C50 C51 C54 C56 -28(2)
C52 C51 C54 C56 150.0(18)
C50 C51 C54 C55 111.6(18)
C52 C51 C54 C55 -71(2)
O1 C57 C58 C59 27.2(14)
C57 C58 C59 C60 -32.3(16)
C58 C59 C60 O1 25.6(17)
C42 C47 Lu1 N1 -143.7(9)
C46 C47 Lu1 N1 25.2(12)
C42 C47 Lu1 N3 24.2(9)
C46 C47 Lu1 N3 -166.9(13)
C42 C47 Lu1 C61 118.5(9)
C46 C47 Lu1 C61 -72.6(12)
C42 C47 Lu1 N2 -60.2(9)
C46 C47 Lu1 N2 108.6(12)
C42 C47 Lu1 O1 -26.6(17)
C46 C47 Lu1 O1 142.3(11)
Si1 C61 Lu1 N1 -114.5(7)
Si1 C61 Lu1 N3 64.3(7)
Si1 C61 Lu1 C47 -14.2(8)
Si1 C61 Lu1 N2 158.7(17)
Si1 C61 Lu1 O1 153.8(7)
C32 C27 N1 P1 89.0(15)
C28 C27 N1 P1 -103.4(11)
C32 C27 N1 Lu1 -77.4(15)
C28 C27 N1 Lu1 90.1(12)
N3 Lu1 N1 C27 -151.5(15)
C47 Lu1 N1 C27 -86.0(9)
C61 Lu1 N1 C27 23.2(9)
N2 Lu1 N1 C27 -167.0(9)
O1 Lu1 N1 C27 112.9(8)
N3 Lu1 N1 P1 45(2)
C47 Lu1 N1 P1 110.1(7)
C61 Lu1 N1 P1 -140.7(7)
N2 Lu1 N1 P1 29.1(7)
O1 Lu1 N1 P1 -51.1(7)
C10 C9 N2 C12 2.3(15)
C8 C9 N2 C12 -175.1(13)
C10 C9 N2 Lu1 160.0(9)
C8 C9 N2 Lu1 -17(2)
C11 C12 N2 C9 -0.3(14)
C1 C12 N2 C9 -172.6(13)
C11 C12 N2 Lu1 -160.5(9)
C1 C12 N2 Lu1 27.1(18)
N1 Lu1 N2 C9 170.8(11)
N3 Lu1 N2 C9 -5.7(11)
C47 Lu1 N2 C9 71.7(11)
C61 Lu1 N2 C9 -101(2)
O1 Lu1 N2 C9 -96.5(11)
N1 Lu1 N2 C12 -34.8(9)
N3 Lu1 N2 C12 148.6(10)
C47 Lu1 N2 C12 -133.9(10)
C61 Lu1 N2 C12 53(3)
O1 Lu1 N2 C12 57.9(9)
C53 C48 N3 P2 157.3(10)
C49 C48 N3 P2 -19.2(17)
C53 C48 N3 Lu1 -60.4(14)
C49 C48 N3 Lu1 123.1(12)
N1 Lu1 N3 C48 -113.6(16)
C47 Lu1 N3 C48 178.6(10)
C61 Lu1 N3 C48 71.7(9)
N2 Lu1 N3 C48 -98.1(9)
O1 Lu1 N3 C48 -17.7(9)
N1 Lu1 N3 P2 32(2)
C47 Lu1 N3 P2 -35.4(6)
C61 Lu1 N3 P2 -142.4(6)
N2 Lu1 N3 P2 47.9(6)
O1 Lu1 N3 P2 128.2(6)
C59 C60 O1 C57 -8.3(15)
C59 C60 O1 Lu1 -177.7(9)
C58 C57 O1 C60 -11.7(14)
C58 C57 O1 Lu1 157.7(8)
N1 Lu1 O1 C60 -80.2(9)
N3 Lu1 O1 C60 112.7(9)
C47 Lu1 O1 C60 161.7(11)
C61 Lu1 O1 C60 14.6(9)
N2 Lu1 O1 C60 -164.5(10)
N1 Lu1 O1 C57 111.2(8)
N3 Lu1 O1 C57 -55.9(9)
C47 Lu1 O1 C57 -7.0(15)
C61 Lu1 O1 C57 -154.0(9)
N2 Lu1 O1 C57 26.8(8)
C27 N1 P1 C1 -177.9(9)
Lu1 N1 P1 C1 -13.5(9)
C27 N1 P1 C21 -53.3(10)
Lu1 N1 P1 C21 111.1(7)
C27 N1 P1 C15 65.9(10)
Lu1 N1 P1 C15 -129.7(7)
C2 C1 P1 N1 169.2(10)
C12 C1 P1 N1 -11.3(13)
C2 C1 P1 C21 46.2(12)
C12 C1 P1 C21 -134.3(10)
C2 C1 P1 C15 -68.8(11)
C12 C1 P1 C15 110.8(11)
C22 C21 P1 N1 87.6(8)
C26 C21 P1 N1 -93.7(8)
C22 C21 P1 C1 -145.0(8)
C26 C21 P1 C1 33.7(9)
C22 C21 P1 C15 -34.1(8)
C26 C21 P1 C15 144.6(8)
C16 C15 P1 N1 36.7(12)
C20 C15 P1 N1 -151.3(10)
C16 C15 P1 C1 -87.7(11)
C20 C15 P1 C1 84.3(11)
C16 C15 P1 C21 155.5(10)
C20 C15 P1 C21 -32.5(12)
C48 N3 P2 C8 69.0(11)
Lu1 N3 P2 C8 -77.2(7)
C48 N3 P2 C42 -173.9(9)
Lu1 N3 P2 C42 39.9(7)
C48 N3 P2 C36 -55.7(11)
Lu1 N3 P2 C36 158.1(5)
C7 C8 P2 N3 -125.1(13)
C9 C8 P2 N3 52.9(11)
C7 C8 P2 C42 119.1(13)
C9 C8 P2 C42 -62.9(11)
C7 C8 P2 C36 0.5(15)
C9 C8 P2 C36 178.5(9)
C47 C42 P2 N3 -22.0(11)
C43 C42 P2 N3 158.9(10)
C47 C42 P2 C8 97.3(10)
C43 C42 P2 C8 -81.8(11)
C47 C42 P2 C36 -142.6(10)
C43 C42 P2 C36 38.2(11)
C41 C36 P2 N3 164.7(12)
C37 C36 P2 N3 -14.2(13)
C41 C36 P2 C8 39.7(14)
C37 C36 P2 C8 -139.2(11)
C41 C36 P2 C42 -78.6(13)
C37 C36 P2 C42 102.5(11)
Lu1 C61 Si1 C64 -57.7(9)
Lu1 C61 Si1 C63 179.8(8)
Lu1 C61 Si1 C62 61.6(9)
